data_2000962
loop_
_publ_author_name
'Tari, L. W.'
'McKinnon, D. M.'
'Secco, A. S.'

_publ_section_title
;
 Structure of
 5-(1-methyl-2,1-benzisothiazol-3-ylideneamino)-2,4-pentadienal
;
_journal_issue 4
_journal_name_full 'Acta Crystallographica Section C'
_journal_page_first 683
_journal_page_last 686
_journal_paper_doi 10.1107/S0108270191010570
_journal_volume 48
_journal_year 1992
_chemical_formula_sum 'C13 H12 N2 O S'
_chemical_formula_weight 244.31
_symmetry_cell_setting monoclinic
_symmetry_space_group_name_Hall '-P 2yab'
_symmetry_space_group_name_H-M 'P 1 21/a 1'
_cell_angle_alpha 90
_cell_angle_beta 90.52(3)
_cell_angle_gamma 90
_cell_formula_units_Z 4
_cell_length_a 7.743(2)
_cell_length_b 12.430(5)
_cell_length_c 12.776(5)
_cell_volume 1229.6(8)
_diffrn_radiation_type Mo
_diffrn_radiation_wavelength 0.71069
_exptl_absorpt_coefficient_mu 0.236
_exptl_crystal_density_diffrn 1.32
_exptl_crystal_F_000 512
_cod_data_source_file br0004.cif
_cod_data_source_block br0004a
_cod_original_cell_volume 1229.6
_cod_original_formula_sum 'C13 H12 N2 O1 S1'
_cod_database_code 2000962

loop_
_atom_site_label
_atom_site_fract_x
_atom_site_fract_y
_atom_site_fract_z
S .03048(9) .23465(5) .70369(5)
O .2276(3) -.4142(2) .5054(2)
N(1) -.0298(3) .3471(2) .7675(2)
N(2) -.0306(2) .0455(2) .80680(10)
C(1) -.0923(3) .3263(2) .8652(2)
C(2) -.0992(3) .2169(2) .8888(2)
C(3) -.1617(3) .1826(2) .9848(2)
C(4) -.2188(3) .2577(2) 1.0549(2)
C(5) -.2123(4) .3666(3) 1.0306(2)
C(6) -.1477(3) .4022(2) .9372(2)
C(7) -.0354(3) .1500(2) .8056(2)
C(8) .0393(3) -.0067(2) .7232(2)
C(9) .0483(3) -.1142(2) .7162(2)
C(10) .1241(3) -.1686(2) .6302(2)
C(11) .1366(4) -.2746(2) .6171(2)
C(12) .2141(4) -.3201(3) .5266(2)
C(13) .0206(4) .4513(3) .7271(3)
H(3) -.159(3) .114(2) 1.004(2)
H(4) -.269(4) .232(2) 1.120(2)
H(5) -.250(3) .415(2) 1.077(2)
H(6) -.140(3) .478(2) .921(2)
H(8) .079(3) .036(2) .669(2)
H(9) .010(4) -.159(2) .774(2)
H(10) .166(3) -.124(2) .580(2)
H(11) .097(4) -.324(3) .665(3)
H(12) .261(5) -.263(3) .487(3)
H(13A) .122(4) .478(3) .761(3)
H(13B) -.061(5) .501(3) .736(3)
H(13C) .024(5) .452(3) .655(4)

loop_
_geom_bond_atom_site_label_1
_geom_bond_atom_site_label_2
_geom_bond_distance
C(1) C(2) 1.393(3)
C(2) C(7) 1.441(3)
C(7) S 1.754(2)
S N(1) 1.686(2)
N(1) C(1) 1.368(3)
C(2) C(3) 1.390(3)
C(3) C(4) 1.370(3)
C(4) C(5) 1.389(3)
C(5) C(6) 1.371(4)
C(6) C(1) 1.389(3)
C(7) N(2) 1.300(3)
N(2) C(8) 1.365(3)
C(8) C(9) 1.341(4)
C(9) C(10) 1.421(3)
C(10) C(11) 1.332(4)
C(11) C(12) 1.425(4)
C(12) O 1.205(4)
C(3) H(3) 0.89(2)
C(4) H(4) 0.98(3)
C(5) H(5) 0.90(3)
C(6) H(6) 0.97(3)
C(8) H(8) 0.94(3)
C(9) H(9) 0.97(3)
C(10) H(10) 0.91(3)
C(11) H(11) 0.92(3)
C(12) H(12) 0.95(3)
C(13) H(13B) 0.89(4)
C(13) H(13C) 0.93(4)
C(13) H(13A) 0.95(3)
